data_4074338
loop_
_publ_author_name
'Ilg, Rainer'
'Burschka, Christian'
'Schepmann, Dirk'
'W\"unsch, Bernhard'
'Tacke, Reinhold'

_publ_section_title
;
 Synthesis and Pharmacological Characterization of Sila-panamesine, a
 Sila-Analogue of the \s Receptor Ligand Panamesine (EMD 57445)
;
_journal_issue 22
_journal_name_full Organometallics
_journal_page_first 5396
_journal_paper_doi 10.1021/om060562c
_journal_volume 25
_journal_year 2006
_chemical_formula_moiety 'C18 H16 O4 Si'
_chemical_formula_sum 'C18 H16 O4 Si'
_chemical_formula_weight 324.40
_chemical_name_systematic
; 
 ? 
;
_space_group_IT_number 14
_symmetry_cell_setting monoclinic
_symmetry_space_group_name_Hall '-P 2yn'
_symmetry_space_group_name_H-M 'P 1 21/n 1'
_atom_sites_solution_hydrogens geom
_atom_sites_solution_primary direct
_atom_sites_solution_secondary difmap
_audit_creation_method SHELXL-97
_cell_angle_alpha 90.00
_cell_angle_beta 102.442(11)
_cell_angle_gamma 90.00
_cell_formula_units_Z 4
_cell_length_a 6.3816(6)
_cell_length_b 18.6027(14)
_cell_length_c 13.6152(12)
_cell_measurement_reflns_used 5000
_cell_measurement_temperature 173(2)
_cell_measurement_theta_max 27.5
_cell_measurement_theta_min 6.6
_cell_volume 1578.4(2)
_computing_cell_refinement Stoe-IPDS
_computing_data_collection Stoe-IPDS
_computing_data_reduction Stoe-IPDS
_computing_molecular_graphics Bruker-SHELXTL
_computing_publication_material Bruker-SHELXTL
_computing_structure_refinement 'SHELXL-97 (Sheldrick, 1997)'
_computing_structure_solution 'SHELXS-97 (Sheldrick, 1990)'
_diffrn_ambient_temperature 173(2)
_diffrn_measured_fraction_theta_full 0.925
_diffrn_measured_fraction_theta_max 0.925
_diffrn_measurement_device_type Stoe-IPDS
_diffrn_measurement_method Stoe-IPDS
_diffrn_radiation_monochromator graphite
_diffrn_radiation_source 'fine-focus sealed tube'
_diffrn_radiation_type MoK\a
_diffrn_radiation_wavelength 0.71073
_diffrn_reflns_av_R_equivalents 0.0252
_diffrn_reflns_av_sigmaI/netI 0.0256
_diffrn_reflns_limit_h_max 8
_diffrn_reflns_limit_h_min -8
_diffrn_reflns_limit_k_max 24
_diffrn_reflns_limit_k_min -23
_diffrn_reflns_limit_l_max 17
_diffrn_reflns_limit_l_min -17
_diffrn_reflns_number 11910
_diffrn_reflns_theta_full 27.98
_diffrn_reflns_theta_max 27.98
_diffrn_reflns_theta_min 2.67
_exptl_absorpt_coefficient_mu 0.166
_exptl_absorpt_correction_type none
_exptl_crystal_colour colorless
_exptl_crystal_density_diffrn 1.365
_exptl_crystal_density_method 'not measured'
_exptl_crystal_description blocks
_exptl_crystal_F_000 680
_exptl_crystal_size_max .5
_exptl_crystal_size_mid .4
_exptl_crystal_size_min .3
_refine_diff_density_max 0.338
_refine_diff_density_min -0.258
_refine_diff_density_rms 0.041
_refine_ls_extinction_method none
_refine_ls_goodness_of_fit_ref 1.046
_refine_ls_hydrogen_treatment mixed
_refine_ls_matrix_type full
_refine_ls_number_parameters 208
_refine_ls_number_reflns 3519
_refine_ls_number_restraints 0
_refine_ls_restrained_S_all 1.046
_refine_ls_R_factor_all 0.0456
_refine_ls_R_factor_gt 0.0336
_refine_ls_shift/su_max 0.001
_refine_ls_shift/su_mean 0.000
_refine_ls_structure_factor_coef Fsqd
_refine_ls_weighting_details 'calc w=1/[\s^2^(Fo^2^)+(0.0524P)^2^+0.2510P] where P=(Fo^2^+2Fc^2^)/3'
_refine_ls_weighting_scheme calc
_refine_ls_wR_factor_gt 0.0874
_refine_ls_wR_factor_ref 0.0914
_reflns_number_gt 2770
_reflns_number_total 3519
_reflns_threshold_expression >2sigma(I)
_cod_data_source_file om060562csi20060628_094023.cif
_cod_data_source_block 8_ilg06du
_cod_original_sg_symbol_H-M P21/n
_cod_database_code 4074338

loop_
_symmetry_equiv_pos_as_xyz
'x, y, z'
'-x+1/2, y+1/2, -z+1/2'
'-x, -y, -z'
'x-1/2, -y-1/2, z-1/2'

loop_
_atom_site_label
_atom_site_type_symbol
_atom_site_fract_x
_atom_site_fract_y
_atom_site_fract_z
_atom_site_U_iso_or_equiv
_atom_site_adp_type
_atom_site_occupancy
_atom_site_symmetry_multiplicity
_atom_site_calc_flag
_atom_site_refinement_flags
Si Si 0.35012(5) 0.227124(18) 0.36944(3) 0.02229(11) Uani 1 1 d .
O2 O 0.00190(19) 0.04196(6) 0.65868(9) 0.0413(3) Uani 1 1 d .
O1 O 0.2967(2) -0.00147(6) 0.60302(10) 0.0468(3) Uani 1 1 d .
O3 O 0.53639(19) 0.43190(6) 0.65118(9) 0.0430(3) Uani 1 1 d .
O4 O 0.81762(18) 0.47998(6) 0.58940(9) 0.0408(3) Uani 1 1 d .
C1 C 0.2401(2) 0.16980(7) 0.46003(10) 0.0239(3) Uani 1 1 d .
C8 C 0.4955(2) 0.30757(6) 0.43470(10) 0.0229(3) Uani 1 1 d .
C17 C 0.1195(2) 0.25599(8) 0.26905(11) 0.0322(3) Uani 1 1 d .
H17 H 0.0271 0.2193 0.2358 0.039 Uiso 1 1 calc R
C15 C 0.5418(2) 0.17453(7) 0.31268(11) 0.0286(3) Uani 1 1 d .
H15 H 0.6527 0.1491 0.3568 0.034 Uiso 1 1 calc R
C6 C 0.0617(2) 0.19420(7) 0.49485(11) 0.0283(3) Uani 1 1 d .
H6 H 0.0010 0.2394 0.4717 0.034 Uiso 1 1 calc R
C5 C -0.0314(2) 0.15504(7) 0.56227(12) 0.0307(3) Uani 1 1 d .
H5 H -0.1523 0.1725 0.5853 0.037 Uiso 1 1 calc R
C4 C 0.0614(2) 0.09025(7) 0.59308(11) 0.0275(3) Uani 1 1 d .
C7 C 0.1577(3) -0.01472(8) 0.66995(13) 0.0369(3) Uani 1 1 d .
H7A H 0.2414 -0.0162 0.7402 0.044 Uiso 1 1 calc R
H7B H 0.0848 -0.0616 0.6542 0.044 Uiso 1 1 calc R
C3 C 0.2367(2) 0.06457(7) 0.55947(11) 0.0273(3) Uani 1 1 d .
C2 C 0.3294(2) 0.10207(7) 0.49329(10) 0.0259(3) Uani 1 1 d .
H2 H 0.4491 0.0833 0.4706 0.031 Uiso 1 1 calc R
C9 C 0.4403(2) 0.33787(7) 0.52097(11) 0.0273(3) Uani 1 1 d .
H9 H 0.3265 0.3185 0.5477 0.033 Uiso 1 1 calc R
C10 C 0.5558(2) 0.39601(7) 0.56496(11) 0.0279(3) Uani 1 1 d .
C14 C 0.6935(2) 0.48807(8) 0.66454(13) 0.0356(3) Uani 1 1 d .
H14A H 0.6219 0.5356 0.6578 0.043 Uiso 1 1 calc R
H14B H 0.7878 0.4849 0.7324 0.043 Uiso 1 1 calc R
C11 C 0.7232(2) 0.42473(7) 0.52813(11) 0.0280(3) Uani 1 1 d .
C12 C 0.7814(2) 0.39772(7) 0.44436(12) 0.0305(3) Uani 1 1 d .
H12 H 0.8956 0.4180 0.4188 0.037 Uiso 1 1 calc R
C13 C 0.6633(2) 0.33847(7) 0.39811(11) 0.0268(3) Uani 1 1 d .
H13 H 0.6989 0.3186 0.3395 0.032 Uiso 1 1 calc R
C18 C 0.0731(3) 0.32213(10) 0.24017(14) 0.0483(4) Uani 1 1 d .
H18A H 0.1611 0.3605 0.2713 0.058 Uiso 1 1 calc R
H18B H -0.0486 0.3318 0.1880 0.058 Uiso 1 1 calc R
C16 C 0.5341(3) 0.17010(8) 0.21494(12) 0.0359(3) Uani 1 1 d .
H16A H 0.4253 0.1948 0.1687 0.043 Uiso 1 1 calc R
H16B H 0.6374 0.1422 0.1911 0.043 Uiso 1 1 calc R

loop_
_atom_site_aniso_label
_atom_site_aniso_U_11
_atom_site_aniso_U_22
_atom_site_aniso_U_33
_atom_site_aniso_U_23
_atom_site_aniso_U_13
_atom_site_aniso_U_12
Si 0.02230(17) 0.02343(18) 0.02132(18) 0.00135(13) 0.00509(13) -0.00012(13)
O2 0.0517(6) 0.0318(5) 0.0509(7) 0.0100(5) 0.0341(6) 0.0046(5)
O1 0.0627(7) 0.0307(6) 0.0596(8) 0.0188(5) 0.0408(7) 0.0145(5)
O3 0.0489(6) 0.0440(6) 0.0438(7) -0.0200(5) 0.0267(6) -0.0180(5)
O4 0.0457(6) 0.0334(6) 0.0485(7) -0.0140(5) 0.0219(5) -0.0157(5)
C1 0.0236(6) 0.0241(6) 0.0237(6) -0.0011(5) 0.0043(5) -0.0032(5)
C8 0.0228(6) 0.0223(6) 0.0241(6) 0.0029(5) 0.0064(5) 0.0011(4)
C17 0.0267(6) 0.0444(8) 0.0249(7) 0.0024(6) 0.0042(6) 0.0003(6)
C15 0.0281(6) 0.0270(6) 0.0317(7) -0.0001(5) 0.0082(6) -0.0001(5)
C6 0.0248(6) 0.0256(6) 0.0347(7) 0.0019(5) 0.0072(6) 0.0010(5)
C5 0.0266(6) 0.0314(7) 0.0371(8) -0.0015(6) 0.0136(6) 0.0006(5)
C4 0.0315(7) 0.0263(6) 0.0275(7) -0.0010(5) 0.0126(6) -0.0055(5)
C7 0.0435(8) 0.0322(7) 0.0405(8) 0.0082(6) 0.0209(7) 0.0017(6)
C3 0.0341(7) 0.0207(6) 0.0289(7) -0.0002(5) 0.0106(6) 0.0010(5)
C2 0.0278(6) 0.0245(6) 0.0276(7) -0.0014(5) 0.0109(6) 0.0006(5)
C9 0.0268(6) 0.0288(7) 0.0287(7) 0.0003(5) 0.0113(6) -0.0036(5)
C10 0.0300(6) 0.0281(7) 0.0280(7) -0.0031(5) 0.0117(6) 0.0000(5)
C14 0.0374(7) 0.0320(7) 0.0400(8) -0.0103(6) 0.0139(7) -0.0056(6)
C11 0.0297(6) 0.0211(6) 0.0340(7) -0.0009(5) 0.0087(6) -0.0028(5)
C12 0.0309(7) 0.0273(7) 0.0374(8) 0.0016(5) 0.0161(6) -0.0047(5)
C13 0.0300(6) 0.0255(6) 0.0280(7) 0.0007(5) 0.0128(6) 0.0000(5)
C18 0.0451(9) 0.0545(10) 0.0427(9) 0.0149(8) 0.0041(8) 0.0146(8)
C16 0.0387(8) 0.0368(8) 0.0357(8) -0.0033(6) 0.0159(7) -0.0035(6)

loop_
_atom_type_symbol
_atom_type_description
_atom_type_scat_dispersion_real
_atom_type_scat_dispersion_imag
_atom_type_scat_source
C C 0.0033 0.0016 'International Tables Vol C Tables 4.2.6.8 and 6.1.1.4'
H H 0.0000 0.0000 'International Tables Vol C Tables 4.2.6.8 and 6.1.1.4'
O O 0.0106 0.0060 'International Tables Vol C Tables 4.2.6.8 and 6.1.1.4'
Si Si 0.0817 0.0704 'International Tables Vol C Tables 4.2.6.8 and 6.1.1.4'

loop_
_geom_angle_atom_site_label_1
_geom_angle_atom_site_label_2
_geom_angle_atom_site_label_3
_geom_angle
C17 Si C15 109.50(7)
C17 Si C1 107.34(6)
C15 Si C1 110.30(6)
C17 Si C8 110.46(6)
C15 Si C8 108.27(6)
C1 Si C8 110.98(6)
C4 O2 C7 105.50(11)
C3 O1 C7 105.98(11)
C10 O3 C14 105.82(12)
C11 O4 C14 105.92(11)
C6 C1 C2 118.75(12)
C6 C1 Si 119.01(10)
C2 C1 Si 122.23(10)
C13 C8 C9 118.63(12)
C13 C8 Si 119.78(10)
C9 C8 Si 121.59(10)
C18 C17 Si 125.85(13)
C16 C15 Si 124.44(12)
C1 C6 C5 122.96(12)
C4 C5 C6 116.24(13)
C5 C4 O2 127.71(13)
C5 C4 C3 122.08(13)
O2 C4 C3 110.21(12)
O1 C7 O2 108.50(12)
C2 C3 C4 122.47(12)
C2 C3 O1 127.99(13)
C4 C3 O1 109.54(12)
C3 C2 C1 117.49(12)
C10 C9 C8 118.06(12)
C9 C10 O3 127.97(13)
C9 C10 C11 122.08(13)
O3 C10 C11 109.86(11)
O4 C14 O3 108.23(11)
C12 C11 O4 128.08(13)
C12 C11 C10 122.01(12)
O4 C11 C10 109.88(12)
C11 C12 C13 116.47(13)
C8 C13 C12 122.73(13)

loop_
_geom_bond_atom_site_label_1
_geom_bond_atom_site_label_2
_geom_bond_distance
Si C17 1.8590(14)
Si C15 1.8594(15)
Si C1 1.8775(14)
Si C8 1.8801(13)
O2 C4 1.3768(17)
O2 C7 1.4345(18)
O1 C3 1.3819(16)
O1 C7 1.423(2)
O3 C10 1.3790(17)
O3 C14 1.4326(18)
O4 C11 1.3778(16)
O4 C14 1.430(2)
C1 C6 1.3998(19)
C1 C2 1.4166(17)
C8 C13 1.3981(19)
C8 C9 1.414(2)
C17 C18 1.306(2)
C15 C16 1.324(2)
C6 C5 1.400(2)
C5 C4 1.3685(19)
C4 C3 1.381(2)
C3 C2 1.371(2)
C9 C10 1.3716(18)
C10 C11 1.382(2)
C11 C12 1.369(2)
C12 C13 1.4054(19)

loop_
_geom_torsion_atom_site_label_1
_geom_torsion_atom_site_label_2
_geom_torsion_atom_site_label_3
_geom_torsion_atom_site_label_4
_geom_torsion
C17 Si C1 C6 -47.67(12)
C15 Si C1 C6 -166.90(10)
C8 Si C1 C6 73.11(11)
C17 Si C1 C2 131.34(11)
C15 Si C1 C2 12.11(12)
C8 Si C1 C2 -107.87(11)
C17 Si C8 C13 -89.39(11)
C15 Si C8 C13 30.49(12)
C1 Si C8 C13 151.68(10)
C17 Si C8 C9 90.94(12)
C15 Si C8 C9 -149.18(10)
C1 Si C8 C9 -27.99(12)
C15 Si C17 C18 -113.26(16)
C1 Si C17 C18 127.00(15)
C8 Si C17 C18 5.88(17)
C17 Si C15 C16 11.49(15)
C1 Si C15 C16 129.40(13)
C8 Si C15 C16 -109.00(13)
C2 C1 C6 C5 0.8(2)
Si C1 C6 C5 179.87(11)
C1 C6 C5 C4 -0.2(2)
C6 C5 C4 O2 179.75(13)
C6 C5 C4 C3 -0.2(2)
C7 O2 C4 C5 -176.70(14)
C7 O2 C4 C3 3.29(16)
C3 O1 C7 O2 4.94(17)
C4 O2 C7 O1 -5.07(17)
C5 C4 C3 C2 0.1(2)
O2 C4 C3 C2 -179.93(12)
C5 C4 C3 O1 179.74(13)
O2 C4 C3 O1 -0.26(16)
C7 O1 C3 C2 176.73(14)
C7 O1 C3 C4 -2.93(16)
C4 C3 C2 C1 0.5(2)
O1 C3 C2 C1 -179.06(13)
C6 C1 C2 C3 -0.96(18)
Si C1 C2 C3 -179.98(10)
C13 C8 C9 C10 -0.45(18)
Si C8 C9 C10 179.22(10)
C8 C9 C10 O3 -176.97(13)
C8 C9 C10 C11 -0.6(2)
C14 O3 C10 C9 179.87(14)
C14 O3 C10 C11 3.17(16)
C11 O4 C14 O3 5.24(16)
C10 O3 C14 O4 -5.18(16)
C14 O4 C11 C12 178.73(14)
C14 O4 C11 C10 -3.32(16)
C9 C10 C11 C12 1.3(2)
O3 C10 C11 C12 178.19(13)
C9 C10 C11 O4 -176.84(13)
O3 C10 C11 O4 0.09(16)
O4 C11 C12 C13 177.01(13)
C10 C11 C12 C13 -0.7(2)
C9 C8 C13 C12 0.97(19)
Si C8 C13 C12 -178.71(10)
C11 C12 C13 C8 -0.4(2)
